data_2018883
loop_
_publ_author_name
'Muto, Y.'
'Iwasaki, H.'
'Watanabe, Y.'

_publ_section_title
;
 Structure of the body-centered tetragonal ErRh4B4
;
_journal_name_full 'Acta Crystallographica C (39,1983-)'
_journal_page_first 1469
_journal_page_last 1472
_journal_volume 42
_journal_year 1986
_chemical_formula_sum 'B4 Er Rh4'
_chemical_name_systematic 'Er Rh4 B4'
_space_group_IT_number 142
_symmetry_space_group_name_Hall '-I 4bd 2c'
_symmetry_space_group_name_H-M 'I 41/a c d :2'
_cell_angle_alpha 90
_cell_angle_beta 90
_cell_angle_gamma 90
_cell_formula_units_Z 8
_cell_length_a 7.461
_cell_length_b 7.461
_cell_length_c 14.804
_cell_volume 824.087
_citation_journal_id_ASTM ACSCEE
_cod_data_source_file boron4-x_60.cif
_cod_data_source_block B4Er1Rh4
_cod_original_cell_volume 824.0872
_cod_original_formula_sum 'B4 Er1 Rh4'
_cod_database_code 2018883

loop_
_symmetry_equiv_pos_as_xyz
x,y,z
-y+1/4,x+3/4,z+1/4
-x+1/2,-y,z+1/2
y+1/4,-x+1/4,z+3/4
x,-y,-z+1/2
y+1/4,x+3/4,-z+3/4
-x+1/2,y,-z
-y+1/4,-x+1/4,-z+1/4
-x,-y,-z
y-1/4,-x-3/4,-z-1/4
x-1/2,y,-z-1/2
-y-1/4,x-1/4,-z-3/4
-x,y,z-1/2
-y-1/4,-x-3/4,z-3/4
x-1/2,-y,z
y-1/4,x-1/4,z-1/4
x+1/2,y+1/2,z+1/2
-y+3/4,x+5/4,z+3/4
-x+1,-y+1/2,z+1
y+3/4,-x+3/4,z+5/4
x+1/2,-y+1/2,-z+1
y+3/4,x+5/4,-z+5/4
-x+1,y+1/2,-z+1/2
-y+3/4,-x+3/4,-z+3/4
-x+1/2,-y+1/2,-z+1/2
y+1/4,-x-1/4,-z+1/4
x,y+1/2,-z
-y+1/4,x+1/4,-z-1/4
-x+1/2,y+1/2,z
-y+1/4,-x-1/4,z-1/4
x,-y+1/2,z+1/2
y+1/4,x+1/4,z+1/4

loop_
_atom_site_label
_atom_site_type_symbol
_atom_site_fract_x
_atom_site_fract_y
_atom_site_fract_z
_atom_site_occupancy
_atom_site_U_iso_or_equiv
Er1 Er 0 0.25 0.125 1 0.0
B1 B 0.8334 0.1092 0.9584 1 0.0
Rh1 Rh 0.11733 0.09915 0.93841 1 0.0
